data_4341445
loop_
_publ_author_name
'Gardinier, James R.'
'Hewage, Jeewantha S.'
'Lindeman, Sergey V.'

_publ_section_title
;
 Isomer Dependence in the Assembly and Lability of Silver(I)
 Trifluoromethanesulfonate Complexes of the Heteroditopic Ligands, 2-, 3-,
 and 4-[Di(1H-pyrazolyl)methyl]phenyl(di-p-tolyl)phosphine
;
_journal_name_full 'Inorganic Chemistry'
_journal_page_first 141106150122003
_journal_paper_doi 10.1021/ic5019357
_journal_year 2014
_chemical_formula_moiety 'C54 H50 Ag2 N8 P2, 2(C F3 O3 S), 2(C2 H3 N)'
_chemical_formula_sum 'C60 H56 Ag2 F6 N10 O6 P2 S2'
_chemical_formula_weight 1468.95
_chemical_name_systematic
;
 ? 
;
_space_group_crystal_system monoclinic
_space_group_IT_number 14
_space_group_name_Hall '-P 2yn'
_space_group_name_H-M_alt 'P 1 21/n 1'
_symmetry_space_group_name_Hall '-P 2yn'
_symmetry_space_group_name_H-M 'P 1 21/n 1'
_atom_sites_solution_hydrogens geom
_atom_sites_solution_primary iterative
_atom_sites_solution_secondary difmap
_audit_creation_date 2014-01-29
_audit_creation_method
;
Olex2 1.2
(compiled 2013.11.15 svn.r2834 for OlexSys, GUI svn.r4720)
;
_cell_angle_alpha 90.00
_cell_angle_beta 109.318(2)
_cell_angle_gamma 90.00
_cell_formula_units_Z 2
_cell_length_a 11.8539(2)
_cell_length_b 15.5905(3)
_cell_length_c 17.6390(4)
_cell_measurement_reflns_used 14148
_cell_measurement_temperature 100.05(10)
_cell_measurement_theta_max 29.1650
_cell_measurement_theta_min 3.5880
_cell_volume 3076.29(11)
_computing_cell_refinement
;
CrysAlisPro, Agilent Technologies,
Version 1.171.36.28 (release 01-02-2013 CrysAlis171 .NET)
(compiled Feb  1 2013,16:14:44)
;
_computing_data_collection
;
CrysAlisPro, Agilent Technologies,
Version 1.171.36.28 (release 01-02-2013 CrysAlis171 .NET)
(compiled Feb  1 2013,16:14:44)
;
_computing_data_reduction
;
CrysAlisPro, Agilent Technologies,
Version 1.171.36.28 (release 01-02-2013 CrysAlis171 .NET)
(compiled Feb  1 2013,16:14:44)
;
_computing_molecular_graphics 'Olex2 (Dolomanov et al., 2009)'
_computing_publication_material 'Olex2 (Dolomanov et al., 2009)'
_computing_structure_refinement
;
XL, G.M. Sheldrick, Acta Cryst.
(2008). A64, 112-122
;
_computing_structure_solution
;
olex2.solve (L.J. Bourhis, O.V. Dolomanov, R.J. Gildea, J.A.K. Howard,
H. Puschmann, in preparation, 2011)
;
_diffrn_ambient_temperature 100.05(10)
_diffrn_detector_area_resol_mean 10.3756
_diffrn_measured_fraction_theta_full 0.9983
_diffrn_measured_fraction_theta_max 0.8987
_diffrn_measurement_details
;
  1 omega  -67.00   44.00   1.0000   20.0000
omega____ theta____ kappa____ phi______ frames
    -       11.3572  -77.0000 -180.0000 111

  2 omega   36.00   61.00   1.0000   20.0000
omega____ theta____ kappa____ phi______ frames
    -       11.3572  178.0000   30.0000 25

  3 omega  -11.00   38.00   1.0000   20.0000
omega____ theta____ kappa____ phi______ frames
    -       11.3572  -37.0000 -150.0000 49

  4 omega   28.00   55.00   1.0000   20.0000
omega____ theta____ kappa____ phi______ frames
    -      -11.7478   57.0000 -150.0000 27

  5 omega  -32.00   -6.00   1.0000   20.0000
omega____ theta____ kappa____ phi______ frames
    -      -11.7478   57.0000 -150.0000 26

  6 omega    1.00   27.00   1.0000   20.0000
omega____ theta____ kappa____ phi______ frames
    -      -11.7478  -99.0000 -120.0000 26

  7 omega  -18.00   45.00   1.0000   20.0000
omega____ theta____ kappa____ phi______ frames
    -       11.3572   57.0000 -120.0000 63

  8 omega   35.00  101.00   1.0000   20.0000
omega____ theta____ kappa____ phi______ frames
    -       11.3572  178.0000  120.0000 66
;
_diffrn_measurement_device_type 'SuperNova, Dual, Cu at zero, Atlas'
_diffrn_measurement_method '\w scans'
_diffrn_orient_matrix_UB_11 0.0233212000
_diffrn_orient_matrix_UB_12 0.0382706000
_diffrn_orient_matrix_UB_13 0.0211286000
_diffrn_orient_matrix_UB_21 -0.0322989000
_diffrn_orient_matrix_UB_22 0.0245226000
_diffrn_orient_matrix_UB_23 -0.0341753000
_diffrn_orient_matrix_UB_31 -0.0493094000
_diffrn_orient_matrix_UB_32 0.0020240000
_diffrn_orient_matrix_UB_33 0.0142302000
_diffrn_radiation_monochromator mirror
_diffrn_radiation_type 'Mo K\a'
_diffrn_radiation_wavelength 0.7107
_diffrn_reflns_av_R_equivalents 0.0343
_diffrn_reflns_av_unetI/netI 0.0348
_diffrn_reflns_limit_h_max 16
_diffrn_reflns_limit_h_min -16
_diffrn_reflns_limit_k_max 19
_diffrn_reflns_limit_k_min -20
_diffrn_reflns_limit_l_max 22
_diffrn_reflns_limit_l_min -24
_diffrn_reflns_number 31390
_diffrn_reflns_theta_full 27.00
_diffrn_reflns_theta_max 29.49
_diffrn_reflns_theta_min 2.77
_diffrn_source 'SuperNova (Mo) X-ray Source'
_exptl_absorpt_coefficient_mu 0.834
_exptl_absorpt_correction_T_max 0.940
_exptl_absorpt_correction_T_min 0.911
_exptl_absorpt_correction_type gaussian
_exptl_absorpt_process_details
;
CrysAlisPro, Agilent Technologies,
Version 1.171.36.28 (release 01-02-2013 CrysAlis171 .NET)
(compiled Feb  1 2013,16:14:44)
Numerical absorption correction based on gaussian integration over
            a multifaceted crystal model
;
_exptl_crystal_colour colourless
_exptl_crystal_colour_primary colourless
_exptl_crystal_density_diffrn 1.586
_exptl_crystal_density_method 'not measured'
_exptl_crystal_description prism
_exptl_crystal_F_000 1488
_exptl_crystal_size_max 0.1497
_exptl_crystal_size_mid 0.1098
_exptl_crystal_size_min 0.0902
_refine_diff_density_max 0.530
_refine_diff_density_min -0.486
_refine_diff_density_rms 0.080
_refine_ls_extinction_method none
_refine_ls_goodness_of_fit_ref 1.033
_refine_ls_hydrogen_treatment mixed
_refine_ls_matrix_type full
_refine_ls_number_parameters 400
_refine_ls_number_reflns 7707
_refine_ls_number_restraints 0
_refine_ls_restrained_S_all 1.033
_refine_ls_R_factor_all 0.0451
_refine_ls_R_factor_gt 0.0330
_refine_ls_shift/su_max 0.002
_refine_ls_shift/su_mean 0.000
_refine_ls_structure_factor_coef Fsqd
_refine_ls_weighting_details 'calc w=1/[\s^2^(Fo^2^)+(0.0302P)^2^+2.6929P] where P=(Fo^2^+2Fc^2^)/3'
_refine_ls_weighting_scheme calc
_refine_ls_wR_factor_gt 0.0712
_refine_ls_wR_factor_ref 0.0777
_reflns_number_gt 6415
_reflns_number_total 7707
_reflns_threshold_expression >2sigma(I)
_cod_data_source_file ic5019357_si_002.cif
_cod_data_source_block 2_CH3CN_AgmL
_cod_original_cell_volume 3076.30(11)
_cod_database_code 4341445
_chemical_oxdiff_formula 'Ag C27 H25 N4 P C2 H3 N S O3 C F3'
_reflns_odcompleteness_completeness 99.83
_reflns_odcompleteness_iscentric 1
_reflns_odcompleteness_theta 26.32
_olex2_refinement_description
;
1. Others
 Fixed Uiso: H11(0.026) H12(0.029) H13(0.026) H21(0.03) H22(0.037) H23(0.032)
 H7(0.021) H2(0.02) H6(0.023) H5(0.026) H4(0.025) H42(0.026) H43(0.028)
 H45(0.029) H46(0.024) H47a(0.054) H47b(0.054) H47c(0.054) H32(0.027)
 H33(0.029) H35(0.028) H36(0.025) H37a(0.05) H37b(0.05) H37c(0.05) H2sa(0.07)
 H2sb(0.07) H2sc(0.07)
 Fixed X: H11(0.5141) H12(0.6968) H13(0.708) H21(0.1501) H22(0.2195)
 H23(0.4424) H7(0.5957) H2(0.6617) H6(0.6525) H5(0.5485) H4(0.4952) H42(0.6106)
 H43(0.6208) H45(0.9322) H46(0.9211) H47a(0.7042) H47b(0.8252) H47c(0.8305)
 H32(0.9404) H33(1.1296) H35(1.0835) H36(0.8958) H37a(1.2951) H37b(1.2337)
 H37c(1.2834) H2sa(0.8287) H2sb(0.9625) H2sc(0.9077)
 Fixed Y: H11(0.2213) H12(0.1801) H13(0.283) H21(0.4517) H22(0.4569)
 H23(0.433) H7(0.4159) H2(0.4234) H6(0.679) H5(0.7008) H4(0.5837) H42(0.4033)
 H43(0.2548) H45(0.2542) H46(0.4022) H47a(0.1191) H47b(0.1181) H47c(0.1287)
 H32(0.5874) H33(0.6461) H35(0.635) H36(0.5739) H37a(0.6551) H37b(0.7474)
 H37c(0.6994) H2sa(0.5042) H2sb(0.5388) H2sc(0.474)
 Fixed Z: H11(0.5747) H12(0.6895) H13(0.8014) H21(0.6893) H22(0.8399)
 H23(0.8851) H7(0.8153) H2(0.6559) H6(0.6115) H5(0.7018) H4(0.7658) H42(0.4552)
 H43(0.446) H45(0.6313) H46(0.6432) H47a(0.5081) H47b(0.5834) H47c(0.4945)
 H32(0.5032) H33(0.5633) H35(0.78) H36(0.7205) H37a(0.7583) H37b(0.7369)
 H37c(0.6742) H2sa(0.8432) H2sb(0.8825) H2sc(0.9315)
;

loop_
_space_group_symop_id
_space_group_symop_operation_xyz
1 'x, y, z'
2 '-x+1/2, y+1/2, -z+1/2'
3 '-x, -y, -z'
4 'x-1/2, -y-1/2, z-1/2'

loop_
_atom_site_label
_atom_site_type_symbol
_atom_site_fract_x
_atom_site_fract_y
_atom_site_fract_z
_atom_site_U_iso_or_equiv
_atom_site_adp_type
_atom_site_occupancy
_atom_site_symmetry_multiplicity
_atom_site_calc_flag
_atom_site_refinement_flags
Ag1 Ag 0.659377(14) 0.594732(11) 0.427156(10) 0.02174(6) Uani 1 1 d .
P1 P 0.74929(5) 0.53380(3) 0.55445(3) 0.01619(11) Uani 1 1 d .
N11 N 0.48739(15) 0.31659(12) 0.64492(11) 0.0194(4) Uani 1 1 d .
N12 N 0.55351(15) 0.33470(11) 0.72248(10) 0.0183(4) Uani 1 1 d .
N21 N 0.32164(16) 0.43210(13) 0.69652(11) 0.0223(4) Uani 1 1 d .
N22 N 0.41862(16) 0.42407(12) 0.76399(11) 0.0202(4) Uani 1 1 d .
C1 C 0.66819(17) 0.54901(13) 0.62564(12) 0.0170(4) Uani 1 1 d .
C2 C 0.63718(17) 0.47962(13) 0.66438(12) 0.0167(4) Uani 1 1 d .
H2 H 0.6617 0.4234 0.6559 0.020 Uiso 1 1 calc R
C3 C 0.57040(17) 0.49180(14) 0.71553(12) 0.0175(4) Uani 1 1 d .
C4 C 0.53857(19) 0.57463(14) 0.72988(13) 0.0208(5) Uani 1 1 d .
H4 H 0.4952 0.5837 0.7658 0.025 Uiso 1 1 calc R
C5 C 0.57013(19) 0.64441(14) 0.69167(13) 0.0219(5) Uani 1 1 d .
H5 H 0.5485 0.7008 0.7018 0.026 Uiso 1 1 calc R
C6 C 0.63321(18) 0.63154(14) 0.63871(13) 0.0193(4) Uani 1 1 d .
H6 H 0.6525 0.6790 0.6115 0.023 Uiso 1 1 calc R
C7 C 0.53830(18) 0.41578(13) 0.75909(13) 0.0176(4) Uani 1 1 d .
H7 H 0.5957 0.4159 0.8153 0.021 Uiso 1 1 calc R
C11 C 0.54128(19) 0.24937(14) 0.62527(14) 0.0216(5) Uani 1 1 d .
H11 H 0.5141 0.2213 0.5747 0.026 Uiso 1 1 calc R
C12 C 0.6430(2) 0.22550(15) 0.68876(14) 0.0238(5) Uani 1 1 d .
H12 H 0.6968 0.1801 0.6895 0.029 Uiso 1 1 calc R
C13 C 0.64853(19) 0.28168(14) 0.74971(14) 0.0218(5) Uani 1 1 d .
H13 H 0.7080 0.2830 0.8014 0.026 Uiso 1 1 calc R
C21 C 0.2307(2) 0.44507(15) 0.72315(14) 0.0247(5) Uani 1 1 d .
H21 H 0.1501 0.4517 0.6893 0.030 Uiso 1 1 calc R
C22 C 0.2676(2) 0.44787(17) 0.80693(15) 0.0305(5) Uani 1 1 d .
H22 H 0.2195 0.4569 0.8399 0.037 Uiso 1 1 calc R
C23 C 0.3892(2) 0.43456(16) 0.83126(14) 0.0268(5) Uani 1 1 d .
H23 H 0.4424 0.4330 0.8851 0.032 Uiso 1 1 calc R
C31 C 0.89812(18) 0.57534(13) 0.60552(12) 0.0159(4) Uani 1 1 d .
C32 C 0.9691(2) 0.59704(14) 0.55957(13) 0.0224(5) Uani 1 1 d .
H32 H 0.9404 0.5874 0.5032 0.027 Uiso 1 1 calc R
C33 C 1.08145(19) 0.63271(15) 0.59533(14) 0.0244(5) Uani 1 1 d .
H33 H 1.1296 0.6461 0.5633 0.029 Uiso 1 1 calc R
C34 C 1.12443(19) 0.64908(14) 0.67720(14) 0.0219(5) Uani 1 1 d .
C35 C 1.05438(19) 0.62582(15) 0.72355(13) 0.0233(5) Uani 1 1 d .
H35 H 1.0835 0.6350 0.7800 0.028 Uiso 1 1 calc R
C36 C 0.94264(19) 0.58944(14) 0.68810(13) 0.0209(4) Uani 1 1 d .
H36 H 0.8958 0.5739 0.7205 0.025 Uiso 1 1 calc R
C37 C 1.2447(2) 0.69150(18) 0.71499(16) 0.0333(6) Uani 1 1 d .
H37a H 1.2951 0.6551 0.7583 0.050 Uiso 1 1 calc R
H37b H 1.2337 0.7474 0.7369 0.050 Uiso 1 1 calc R
H37c H 1.2834 0.6994 0.6742 0.050 Uiso 1 1 calc R
C41 C 0.76486(19) 0.41787(13) 0.55003(13) 0.0180(4) Uani 1 1 d .
C42 C 0.6759(2) 0.37311(15) 0.49140(13) 0.0213(4) Uani 1 1 d .
H42 H 0.6106 0.4033 0.4552 0.026 Uiso 1 1 calc R
C43 C 0.6825(2) 0.28462(15) 0.48575(14) 0.0236(5) Uani 1 1 d .
H43 H 0.6208 0.2548 0.4460 0.028 Uiso 1 1 calc R
C44 C 0.7779(2) 0.23894(14) 0.53727(14) 0.0241(5) Uani 1 1 d .
C45 C 0.8663(2) 0.28442(15) 0.59559(14) 0.0240(5) Uani 1 1 d .
H45 H 0.9322 0.2542 0.6313 0.029 Uiso 1 1 calc R
C46 C 0.86037(19) 0.37261(14) 0.60266(13) 0.0200(4) Uani 1 1 d .
H46 H 0.9211 0.4022 0.6432 0.024 Uiso 1 1 calc R
C47 C 0.7851(3) 0.14279(16) 0.53020(17) 0.0359(6) Uani 1 1 d .
H47a H 0.7042 0.1191 0.5081 0.054 Uiso 1 1 calc R
H47b H 0.8252 0.1181 0.5834 0.054 Uiso 1 1 calc R
H47c H 0.8305 0.1287 0.4945 0.054 Uiso 1 1 calc R
S1 S 0.75043(5) 0.87298(4) 0.50423(4) 0.02785(13) Uani 1 1 d .
F1 F 0.95283(15) 0.79591(11) 0.52072(11) 0.0531(5) Uani 1 1 d .
F2 F 0.80779(17) 0.75578(11) 0.41655(11) 0.0511(4) Uani 1 1 d .
F3 F 0.89287(16) 0.87817(11) 0.41798(11) 0.0491(4) Uani 1 1 d .
O1 O 0.82339(16) 0.93708(12) 0.55732(11) 0.0368(4) Uani 1 1 d .
O2 O 0.65950(15) 0.90688(12) 0.43495(11) 0.0373(4) Uani 1 1 d .
O3 O 0.71318(18) 0.80365(14) 0.54426(12) 0.0461(5) Uani 1 1 d .
C10 C 0.8560(2) 0.82308(17) 0.46268(16) 0.0341(6) Uani 1 1 d .
N1s N 0.9880(3) 0.36093(18) 0.81632(19) 0.0610(8) Uani 1 1 d .
C1s C 0.9535(3) 0.41720(19) 0.84403(19) 0.0418(7) Uani 1 1 d .
C2s C 0.9095(3) 0.4894(2) 0.87805(19) 0.0469(7) Uani 1 1 d .
H2sa H 0.8287 0.5042 0.8432 0.070 Uiso 1 1 calc R
H2sb H 0.9625 0.5388 0.8825 0.070 Uiso 1 1 calc R
H2sc H 0.9077 0.4740 0.9315 0.070 Uiso 1 1 calc R

loop_
_atom_site_aniso_label
_atom_site_aniso_U_11
_atom_site_aniso_U_22
_atom_site_aniso_U_33
_atom_site_aniso_U_23
_atom_site_aniso_U_13
_atom_site_aniso_U_12
Ag1 0.01842(9) 0.02742(10) 0.01585(9) 0.00471(6) 0.00095(7) -0.00074(7)
P1 0.0144(2) 0.0186(3) 0.0141(3) 0.00027(19) 0.0028(2) -0.0012(2)
N11 0.0170(9) 0.0217(9) 0.0179(9) 0.0018(7) 0.0037(7) -0.0015(7)
N12 0.0164(8) 0.0216(9) 0.0155(9) 0.0024(7) 0.0035(7) -0.0003(7)
N21 0.0168(9) 0.0284(10) 0.0201(10) 0.0019(8) 0.0039(8) 0.0010(8)
N22 0.0164(9) 0.0269(10) 0.0176(9) 0.0012(7) 0.0062(8) 0.0013(7)
C1 0.0116(9) 0.0206(10) 0.0163(10) -0.0009(8) 0.0012(8) -0.0020(8)
C2 0.0135(9) 0.0188(10) 0.0159(10) -0.0013(8) 0.0021(8) 0.0007(8)
C3 0.0127(9) 0.0235(11) 0.0124(10) -0.0003(8) -0.0010(8) -0.0013(8)
C4 0.0156(10) 0.0267(12) 0.0197(11) -0.0047(8) 0.0052(9) -0.0001(8)
C5 0.0167(10) 0.0208(11) 0.0254(12) -0.0057(9) 0.0034(9) -0.0003(8)
C6 0.0137(10) 0.0188(10) 0.0208(11) -0.0001(8) -0.0007(8) -0.0033(8)
C7 0.0151(10) 0.0227(11) 0.0145(10) 0.0005(8) 0.0044(8) 0.0021(8)
C11 0.0224(11) 0.0211(11) 0.0219(12) 0.0007(8) 0.0082(9) -0.0033(9)
C12 0.0221(11) 0.0216(11) 0.0287(12) 0.0035(9) 0.0098(10) 0.0026(9)
C13 0.0173(10) 0.0244(11) 0.0220(11) 0.0058(9) 0.0041(9) 0.0020(9)
C21 0.0173(10) 0.0275(12) 0.0295(13) 0.0024(10) 0.0081(10) 0.0022(9)
C22 0.0264(12) 0.0410(15) 0.0295(13) 0.0035(11) 0.0166(11) 0.0042(11)
C23 0.0278(12) 0.0345(13) 0.0198(12) 0.0021(10) 0.0102(10) 0.0033(10)
C31 0.0142(10) 0.0160(10) 0.0157(10) 0.0004(7) 0.0026(8) 0.0008(8)
C32 0.0212(11) 0.0296(12) 0.0154(11) 0.0020(9) 0.0046(9) -0.0013(9)
C33 0.0188(11) 0.0327(13) 0.0229(12) 0.0045(9) 0.0086(9) -0.0028(9)
C34 0.0157(10) 0.0217(11) 0.0260(12) -0.0008(9) 0.0038(9) 0.0000(8)
C35 0.0192(11) 0.0328(12) 0.0159(11) -0.0051(9) 0.0030(9) 0.0018(9)
C36 0.0193(10) 0.0262(12) 0.0190(11) -0.0017(9) 0.0090(9) 0.0003(9)
C37 0.0203(12) 0.0409(15) 0.0362(15) -0.0053(11) 0.0061(11) -0.0076(11)
C41 0.0182(10) 0.0202(11) 0.0170(11) -0.0022(8) 0.0078(9) -0.0008(8)
C42 0.0201(11) 0.0242(11) 0.0200(11) -0.0005(9) 0.0071(9) -0.0020(9)
C43 0.0235(11) 0.0248(11) 0.0235(12) -0.0055(9) 0.0089(10) -0.0067(9)
C44 0.0310(12) 0.0202(11) 0.0278(12) -0.0024(9) 0.0186(11) -0.0034(9)
C45 0.0256(11) 0.0235(11) 0.0253(12) 0.0037(9) 0.0118(10) 0.0037(9)
C46 0.0206(11) 0.0231(11) 0.0167(10) 0.0000(8) 0.0068(9) -0.0011(9)
C47 0.0459(16) 0.0218(13) 0.0447(16) -0.0040(11) 0.0212(14) -0.0026(11)
S1 0.0259(3) 0.0337(3) 0.0200(3) 0.0038(2) 0.0024(2) -0.0021(2)
F1 0.0415(9) 0.0417(10) 0.0669(12) 0.0006(8) 0.0053(9) 0.0162(8)
F2 0.0689(12) 0.0367(9) 0.0491(11) -0.0148(8) 0.0215(9) -0.0124(8)
F3 0.0539(11) 0.0447(10) 0.0605(11) 0.0033(8) 0.0348(9) -0.0065(8)
O1 0.0384(10) 0.0351(10) 0.0287(10) -0.0051(8) -0.0001(8) 0.0022(8)
O2 0.0274(10) 0.0468(12) 0.0290(10) 0.0050(8) -0.0022(8) 0.0020(8)
O3 0.0514(12) 0.0528(13) 0.0361(11) 0.0127(9) 0.0172(10) -0.0107(10)
C10 0.0372(14) 0.0274(13) 0.0359(15) 0.0010(11) 0.0097(12) -0.0022(11)
N1s 0.0658(19) 0.0381(16) 0.072(2) 0.0057(14) 0.0129(16) -0.0029(14)
C1s 0.0391(16) 0.0340(16) 0.0440(17) 0.0094(13) 0.0025(14) -0.0122(13)
C2s 0.0447(17) 0.0503(18) 0.0473(18) -0.0034(14) 0.0174(15) -0.0143(14)

loop_
_atom_type_symbol
_atom_type_description
_atom_type_scat_dispersion_real
_atom_type_scat_dispersion_imag
_atom_type_scat_source
C C 0.0033 0.0016 'International Tables Vol C Tables 4.2.6.8 and 6.1.1.4'
H H 0.0000 0.0000 'International Tables Vol C Tables 4.2.6.8 and 6.1.1.4'
Ag Ag -0.8971 1.1015 'International Tables Vol C Tables 4.2.6.8 and 6.1.1.4'
F F 0.0171 0.0103 'International Tables Vol C Tables 4.2.6.8 and 6.1.1.4'
N N 0.0061 0.0033 'International Tables Vol C Tables 4.2.6.8 and 6.1.1.4'
O O 0.0106 0.0060 'International Tables Vol C Tables 4.2.6.8 and 6.1.1.4'
P P 0.1023 0.0942 'International Tables Vol C Tables 4.2.6.8 and 6.1.1.4'
S S 0.1246 0.1234 'International Tables Vol C Tables 4.2.6.8 and 6.1.1.4'

loop_
_exptl_crystal_face_index_h
_exptl_crystal_face_index_k
_exptl_crystal_face_index_l
_exptl_crystal_face_perp_dist
_exptl_oxdiff_crystal_face_indexfrac_h
_exptl_oxdiff_crystal_face_indexfrac_k
_exptl_oxdiff_crystal_face_indexfrac_l
_exptl_oxdiff_crystal_face_x
_exptl_oxdiff_crystal_face_y
_exptl_oxdiff_crystal_face_z
0 15 -17 0.0386 0.0000 15.0000 -17.0000 0.2149 0.9488 -0.2116
0 -15 17 0.0516 -0.0000 -15.0000 17.0000 -0.2149 -0.9488 0.2116
-16 1 16 0.0492 -16.0000 1.0000 16.0000 0.0032 -0.0055 1.0187
16 -1 -16 0.0412 16.0000 -1.0000 -16.0000 -0.0032 0.0055 -1.0187
0 -17 -15 0.0489 0.0000 -17.0000 -15.0000 -0.9675 0.0957 -0.2479
0 17 15 0.0609 -0.0000 17.0000 15.0000 0.9675 -0.0957 0.2479

loop_
_geom_angle_atom_site_label_1
_geom_angle_atom_site_label_2
_geom_angle_atom_site_label_3
_geom_angle
_geom_angle_site_symmetry_1
_geom_angle_site_symmetry_3
N11 Ag1 P1 144.04(5) 3_666 .
N11 Ag1 N21 82.90(7) 3_666 3_666
N21 Ag1 P1 132.63(5) 3_666 .
C1 P1 Ag1 115.38(7) . .
C31 P1 Ag1 112.96(7) . .
C31 P1 C1 104.95(9) . .
C31 P1 C41 106.25(10) . .
C41 P1 Ag1 112.43(7) . .
C41 P1 C1 103.97(10) . .
N12 N11 Ag1 121.26(13) . 3_666
C11 N11 Ag1 133.04(15) . 3_666
C11 N11 N12 104.97(17) . .
N11 N12 C7 120.68(17) . .
C13 N12 N11 111.42(18) . .
C13 N12 C7 125.73(18) . .
N22 N21 Ag1 119.52(13) . 3_666
C21 N21 Ag1 135.10(15) . 3_666
C21 N21 N22 104.79(18) . .
N21 N22 C7 120.99(17) . .
C23 N22 N21 111.58(18) . .
C23 N22 C7 127.02(19) . .
C2 C1 P1 121.29(16) . .
C2 C1 C6 119.65(19) . .
C6 C1 P1 119.02(16) . .
C1 C2 H2 119.7 . .
C1 C2 C3 120.63(19) . .
C3 C2 H2 119.7 . .
C2 C3 C7 120.55(19) . .
C4 C3 C2 119.3(2) . .
C4 C3 C7 120.05(18) . .
C3 C4 H4 119.9 . .
C3 C4 C5 120.2(2) . .
C5 C4 H4 119.9 . .
C4 C5 H5 119.9 . .
C6 C5 C4 120.1(2) . .
C6 C5 H5 119.9 . .
C1 C6 H6 120.0 . .
C5 C6 C1 120.0(2) . .
C5 C6 H6 120.0 . .
N12 C7 C3 111.23(17) . .
N12 C7 H7 107.3 . .
N22 C7 N12 111.66(17) . .
N22 C7 C3 111.78(17) . .
N22 C7 H7 107.3 . .
C3 C7 H7 107.3 . .
N11 C11 H11 124.4 . .
N11 C11 C12 111.2(2) . .
C12 C11 H11 124.4 . .
C11 C12 H12 127.4 . .
C13 C12 C11 105.3(2) . .
C13 C12 H12 127.4 . .
N12 C13 C12 107.1(2) . .
N12 C13 H13 126.5 . .
C12 C13 H13 126.5 . .
N21 C21 H21 124.1 . .
N21 C21 C22 111.9(2) . .
C22 C21 H21 124.1 . .
C21 C22 H22 127.6 . .
C23 C22 C21 104.8(2) . .
C23 C22 H22 127.6 . .
N22 C23 C22 107.0(2) . .
N22 C23 H23 126.5 . .
C22 C23 H23 126.5 . .
C32 C31 P1 118.31(16) . .
C32 C31 C36 118.59(19) . .
C36 C31 P1 123.05(16) . .
C31 C32 H32 119.7 . .
C33 C32 C31 120.5(2) . .
C33 C32 H32 119.7 . .
C32 C33 H33 119.5 . .
C34 C33 C32 120.9(2) . .
C34 C33 H33 119.5 . .
C33 C34 C35 118.6(2) . .
C33 C34 C37 120.5(2) . .
C35 C34 C37 120.9(2) . .
C34 C35 H35 119.7 . .
C36 C35 C34 120.6(2) . .
C36 C35 H35 119.7 . .
C31 C36 H36 119.6 . .
C35 C36 C31 120.8(2) . .
C35 C36 H36 119.6 . .
C34 C37 H37a 109.5 . .
C34 C37 H37b 109.5 . .
C34 C37 H37c 109.5 . .
H37a C37 H37b 109.5 . .
H37a C37 H37c 109.5 . .
H37b C37 H37c 109.5 . .
C42 C41 P1 117.76(16) . .
C46 C41 P1 123.02(16) . .
C46 C41 C42 119.2(2) . .
C41 C42 H42 119.9 . .
C43 C42 C41 120.3(2) . .
C43 C42 H42 119.9 . .
C42 C43 H43 119.5 . .
C42 C43 C44 121.0(2) . .
C44 C43 H43 119.5 . .
C43 C44 C45 118.2(2) . .
C43 C44 C47 120.7(2) . .
C45 C44 C47 121.1(2) . .
C44 C45 H45 119.2 . .
C46 C45 C44 121.5(2) . .
C46 C45 H45 119.2 . .
C41 C46 H46 120.1 . .
C45 C46 C41 119.8(2) . .
C45 C46 H46 120.1 . .
C44 C47 H47a 109.5 . .
C44 C47 H47b 109.5 . .
C44 C47 H47c 109.5 . .
H47a C47 H47b 109.5 . .
H47a C47 H47c 109.5 . .
H47b C47 H47c 109.5 . .
O1 S1 C10 102.28(12) . .
O2 S1 O1 114.62(11) . .
O2 S1 O3 115.37(12) . .
O2 S1 C10 103.72(12) . .
O3 S1 O1 114.63(12) . .
O3 S1 C10 103.89(12) . .
F1 C10 S1 111.06(19) . .
F1 C10 F2 107.8(2) . .
F1 C10 F3 107.0(2) . .
F2 C10 S1 111.61(18) . .
F3 C10 S1 111.47(18) . .
F3 C10 F2 107.7(2) . .
N1s C1s C2s 179.1(3) . .
C1s C2s H2sa 109.5 . .
C1s C2s H2sb 109.5 . .
C1s C2s H2sc 109.5 . .
H2sa C2s H2sb 109.5 . .
H2sa C2s H2sc 109.5 . .
H2sb C2s H2sc 109.5 . .

loop_
_geom_bond_atom_site_label_1
_geom_bond_atom_site_label_2
_geom_bond_distance
_geom_bond_site_symmetry_2
Ag1 P1 2.3445(6) .
Ag1 N11 2.2564(18) 3_666
Ag1 N21 2.3043(19) 3_666
P1 C1 1.832(2) .
P1 C31 1.814(2) .
P1 C41 1.821(2) .
N11 Ag1 2.2564(18) 3_666
N11 N12 1.362(2) .
N11 C11 1.331(3) .
N12 C7 1.458(3) .
N12 C13 1.351(3) .
N21 Ag1 2.3044(19) 3_666
N21 N22 1.360(3) .
N21 C21 1.327(3) .
N22 C7 1.455(3) .
N22 C23 1.353(3) .
C1 C6 1.394(3) .
C2 C1 1.392(3) .
C2 H2 0.9500 .
C3 C2 1.396(3) .
C3 C4 1.392(3) .
C4 H4 0.9500 .
C5 C4 1.394(3) .
C5 H5 0.9500 .
C6 C5 1.391(3) .
C6 H6 0.9500 .
C7 C3 1.528(3) .
C7 H7 1.0000 .
C11 H11 0.9500 .
C11 C12 1.397(3) .
C12 H12 0.9500 .
C12 C13 1.371(3) .
C13 H13 0.9500 .
C21 H21 0.9500 .
C21 C22 1.396(3) .
C22 H22 0.9500 .
C22 C23 1.377(3) .
C23 H23 0.9500 .
C31 C32 1.389(3) .
C31 C36 1.393(3) .
C32 H32 0.9500 .
C32 C33 1.388(3) .
C33 H33 0.9500 .
C33 C34 1.387(3) .
C34 C35 1.392(3) .
C34 C37 1.512(3) .
C35 H35 0.9500 .
C35 C36 1.385(3) .
C36 H36 0.9500 .
C37 H37a 0.9800 .
C37 H37b 0.9800 .
C37 H37c 0.9800 .
C41 C42 1.395(3) .
C41 C46 1.395(3) .
C42 H42 0.9500 .
C42 C43 1.387(3) .
C43 H43 0.9500 .
C43 C44 1.390(3) .
C44 C45 1.395(3) .
C44 C47 1.509(3) .
C45 H45 0.9500 .
C45 C46 1.385(3) .
C46 H46 0.9500 .
C47 H47a 0.9800 .
C47 H47b 0.9800 .
C47 H47c 0.9800 .
S1 O1 1.4450(19) .
S1 O2 1.4363(18) .
S1 O3 1.4380(19) .
S1 C10 1.821(3) .
F1 C10 1.329(3) .
F2 C10 1.335(3) .
F3 C10 1.334(3) .
N1s C1s 1.144(4) .
C1s C2s 1.451(5) .
C2s H2sa 0.9800 .
C2s H2sb 0.9800 .
C2s H2sc 0.9800 .

loop_
_geom_torsion_atom_site_label_1
_geom_torsion_atom_site_label_2
_geom_torsion_atom_site_label_3
_geom_torsion_atom_site_label_4
_geom_torsion
_geom_torsion_site_symmetry_1
Ag1 P1 C1 C2 125.84(15) .
Ag1 P1 C1 C6 -51.73(18) .
Ag1 P1 C31 C32 -34.10(19) .
Ag1 P1 C31 C36 143.42(16) .
Ag1 P1 C41 C42 -34.09(18) .
Ag1 P1 C41 C46 146.48(16) .
Ag1 N11 N12 C7 -5.4(2) 3_666
Ag1 N11 N12 C13 -169.56(14) 3_666
Ag1 N11 C11 C12 168.49(15) 3_666
Ag1 N21 N22 C7 12.4(3) 3_666
Ag1 N21 N22 C23 -174.44(15) 3_666
Ag1 N21 C21 C22 172.35(17) 3_666
P1 C1 C6 C5 179.12(16) .
P1 C31 C32 C33 177.06(18) .
P1 C31 C36 C35 -176.31(17) .
P1 C41 C42 C43 -179.35(17) .
P1 C41 C46 C45 -179.91(17) .
N11 Ag1 P1 C1 10.50(11) 3_666
N11 Ag1 P1 C31 -110.24(11) 3_666
N11 Ag1 P1 C41 129.51(11) 3_666
N11 N12 C7 N22 63.3(2) .
N11 N12 C7 C3 -62.3(2) .
N11 N12 C13 C12 -1.6(2) .
N11 C11 C12 C13 0.6(3) .
N12 N11 C11 C12 -1.5(2) .
N12 C7 C3 C2 -16.9(3) .
N12 C7 C3 C4 166.52(18) .
N21 Ag1 P1 C1 -158.85(10) 3_666
N21 Ag1 P1 C31 80.41(10) 3_666
N21 Ag1 P1 C41 -39.84(10) 3_666
N21 N22 C7 N12 -67.5(2) .
N21 N22 C7 C3 57.9(3) .
N21 N22 C23 C22 1.5(3) .
N21 C21 C22 C23 -0.7(3) .
N22 N21 C21 C22 1.6(3) .
N22 C7 C3 C2 -142.46(19) .
N22 C7 C3 C4 40.9(3) .
C1 P1 C31 C32 -160.61(17) .
C1 P1 C31 C36 16.9(2) .
C1 P1 C41 C42 91.40(18) .
C1 P1 C41 C46 -88.03(19) .
C1 C6 C5 C4 -2.0(3) .
C2 C1 C6 C5 1.5(3) .
C2 C3 C4 C5 1.9(3) .
C3 C2 C1 P1 -176.91(15) .
C3 C2 C1 C6 0.6(3) .
C4 C3 C2 C1 -2.3(3) .
C6 C5 C4 C3 0.3(3) .
C7 N12 C13 C12 -164.78(19) .
C7 N22 C23 C22 174.2(2) .
C7 C3 C2 C1 -178.95(18) .
C7 C3 C4 C5 178.50(19) .
C11 N11 N12 C7 166.07(18) .
C11 N11 N12 C13 1.9(2) .
C11 C12 C13 N12 0.6(2) .
C13 N12 C7 N22 -134.9(2) .
C13 N12 C7 C3 99.5(2) .
C21 N21 N22 C7 -175.08(19) .
C21 N21 N22 C23 -1.9(3) .
C21 C22 C23 N22 -0.5(3) .
C23 N22 C7 N12 120.5(2) .
C23 N22 C7 C3 -114.2(2) .
C31 P1 C1 C2 -109.16(17) .
C31 P1 C1 C6 73.27(18) .
C31 P1 C41 C42 -158.14(16) .
C31 P1 C41 C46 22.4(2) .
C31 C32 C33 C34 -1.3(4) .
C32 C31 C36 C35 1.2(3) .
C32 C33 C34 C35 2.5(3) .
C32 C33 C34 C37 -177.3(2) .
C33 C34 C35 C36 -1.9(3) .
C34 C35 C36 C31 0.0(3) .
C36 C31 C32 C33 -0.6(3) .
C37 C34 C35 C36 178.0(2) .
C41 P1 C1 C2 2.25(19) .
C41 P1 C1 C6 -175.32(16) .
C41 P1 C31 C32 89.62(18) .
C41 P1 C31 C36 -92.85(19) .
C41 C42 C43 C44 -0.8(3) .
C42 C41 C46 C45 0.7(3) .
C42 C43 C44 C45 0.8(3) .
C42 C43 C44 C47 -179.4(2) .
C43 C44 C45 C46 0.0(3) .
C44 C45 C46 C41 -0.7(3) .
C46 C41 C42 C43 0.1(3) .
C47 C44 C45 C46 -179.9(2) .
O1 S1 C10 F1 54.1(2) .
O1 S1 C10 F2 174.44(18) .
O1 S1 C10 F3 -65.1(2) .
O2 S1 C10 F1 173.61(18) .
O2 S1 C10 F2 -66.1(2) .
O2 S1 C10 F3 54.4(2) .
O3 S1 C10 F1 -65.4(2) .
O3 S1 C10 F2 54.9(2) .
O3 S1 C10 F3 175.36(18) .
